data_2218832
loop_
_publ_author_name
'Liang, Ling-Ling'
'Zhao, Jian-She'
'Ng, Seik Weng'

_publ_section_title
;
 4-Hydroxy-1-oxo-1,2-dihydrophthalazine-6,7-dicarboxylic acid dihydrate
;
_journal_coeditor_code TK2271
_journal_issue 7
_journal_name_full 'Acta Crystallographica Section E'
_journal_page_first o1225
_journal_paper_doi 10.1107/S1600536808014347
_journal_volume 64
_journal_year 2008
_chemical_formula_iupac 'C10 H6 N2 O6, 2H2 O'
_chemical_formula_moiety 'C10 H6 N2 O6, 2(H2 O)'
_chemical_formula_sum 'C10 H10 N2 O8'
_chemical_formula_weight 286.20
_chemical_name_systematic
;
4-Hydroxy-1-oxo-1,2-dihydrophthalazine-6,7-dicarboxylic acid dihydrate
;
_space_group_IT_number 2
_symmetry_cell_setting triclinic
_symmetry_space_group_name_Hall '-P 1'
_symmetry_space_group_name_H-M 'P -1'
_atom_sites_solution_hydrogens geom
_atom_sites_solution_primary direct
_atom_sites_solution_secondary difmap
_audit_creation_method SHELXL-97
_cell_angle_alpha 82.843(2)
_cell_angle_beta 87.4960(10)
_cell_angle_gamma 73.451(2)
_cell_formula_units_Z 2
_cell_length_a 6.40690(10)
_cell_length_b 9.4254(2)
_cell_length_c 9.6922(2)
_cell_measurement_reflns_used 2234
_cell_measurement_temperature 100(2)
_cell_measurement_theta_max 28.2
_cell_measurement_theta_min 2.9
_cell_volume 556.65(2)
_computing_cell_refinement 'SAINT (Bruker, 2007)'
_computing_data_collection 'APEX2 (Bruker, 2007)'
_computing_data_reduction 'SAINT (Bruker, 2007)'
_computing_molecular_graphics 'X-SEED (Barbour, 2001)'
_computing_publication_material 'publCIF (Westrip, 2008)'
_computing_structure_refinement 'SHELXL97 (Sheldrick, 2008)'
_computing_structure_solution 'SHELXS97 (Sheldrick, 2008)'
_diffrn_ambient_temperature 100(2)
_diffrn_measured_fraction_theta_full 0.986
_diffrn_measured_fraction_theta_max 0.986
_diffrn_measurement_device_type 'Bruker SMART APEX'
_diffrn_measurement_method \w
_diffrn_radiation_monochromator graphite
_diffrn_radiation_source 'fine-focus sealed tube'
_diffrn_radiation_type MoK\a
_diffrn_radiation_wavelength 0.71073
_diffrn_reflns_av_R_equivalents 0.017
_diffrn_reflns_av_sigmaI/netI 0.026
_diffrn_reflns_limit_h_max 8
_diffrn_reflns_limit_h_min -8
_diffrn_reflns_limit_k_max 11
_diffrn_reflns_limit_k_min -12
_diffrn_reflns_limit_l_max 11
_diffrn_reflns_limit_l_min -12
_diffrn_reflns_number 4702
_diffrn_reflns_theta_full 27.5
_diffrn_reflns_theta_max 27.5
_diffrn_reflns_theta_min 2.1
_diffrn_standards_decay_% 0
_diffrn_standards_interval_count 0
_diffrn_standards_interval_time 0
_diffrn_standards_number 0
_exptl_absorpt_coefficient_mu 0.151
_exptl_absorpt_correction_type none
_exptl_crystal_colour Colorless
_exptl_crystal_density_diffrn 1.708
_exptl_crystal_density_method 'not measured'
_exptl_crystal_description Prism
_exptl_crystal_F_000 296
_exptl_crystal_size_max 0.33
_exptl_crystal_size_mid 0.31
_exptl_crystal_size_min 0.09
_refine_diff_density_max 0.43
_refine_diff_density_min -0.24
_refine_ls_extinction_method none
_refine_ls_goodness_of_fit_ref 1.06
_refine_ls_hydrogen_treatment refall
_refine_ls_matrix_type full
_refine_ls_number_parameters 221
_refine_ls_number_reflns 2530
_refine_ls_number_restraints 10
_refine_ls_restrained_S_all 1.05
_refine_ls_R_factor_all 0.041
_refine_ls_R_factor_gt 0.035
_refine_ls_shift/su_max 0.001
_refine_ls_shift/su_mean 0.000
_refine_ls_structure_factor_coef Fsqd
_refine_ls_weighting_details 'calc w=1/[\s^2^(Fo^2^)+(0.0657P)^2^+0.0694P] where P=(Fo^2^+2Fc^2^)/3'
_refine_ls_weighting_scheme calc
_refine_ls_wR_factor_gt 0.100
_refine_ls_wR_factor_ref 0.105
_reflns_number_gt 2160
_reflns_number_total 2530
_reflns_threshold_expression I>2\s(I)
_cod_data_source_file tk2271.cif
_cod_data_source_block I
_cod_depositor_comments
;
The following automatic conversions were performed:
'_symmetry_cell_setting' value 'Triclinic' changed to 'triclinic'
according to '/home/saulius/struct/CIF-dictionaries/cif_core.dic'
dictionary named 'cif_core.dic' version 2.4.1 from
2010-06-29.

'_exptl_absorpt_correction_type' value 'None' changed to
'none' according to '/home/saulius/struct/CIF-dictionaries/cif_core.dic'
dictionary named 'cif_core.dic' version 2.4.1 from 2010-06-29.

Automatic conversion script
Id: cif_fix_enum 1527 2010-12-29 10:47:43Z saulius 

The following automatic conversions were performed:

'_symmetry_cell_setting' value 'Triclinic' changed to 'triclinic'
according to /home/saulius/struct/CIF-dictionaries/cif_core.dic
dictionary named 'cif_core.dic' version 2.4.1 from
2010-06-29.

'_exptl_absorpt_correction_type' value 'None' changed to
'none' according to
/home/saulius/struct/CIF-dictionaries/cif_core.dic dictionary named
'cif_core.dic' version 2.4.1 from 2010-06-29.

Automatic conversion script
Id: cif_fix_values 1715 2011-07-08 13:25:40Z adriana 
;
_cod_database_code 2218832
_cod_database_fobs_code 2218832

loop_
_symmetry_equiv_pos_as_xyz
'x, y, z'
'-x, -y, -z'

loop_
_atom_site_type_symbol
_atom_site_label
_atom_site_fract_x
_atom_site_fract_y
_atom_site_fract_z
_atom_site_U_iso_or_equiv
_atom_site_adp_type
_atom_site_calc_flag
_atom_site_refinement_flags
_atom_site_occupancy
O O1 0.92046(15) 0.93958(11) 0.64792(10) 0.0166(2) Uani d D 1
O O2 0.86240(15) 0.86579(11) 0.87194(10) 0.0195(2) Uani d . 1
O O3 0.44292(15) 0.84970(10) 1.00234(9) 0.0155(2) Uani d D 1
O O4 0.68492(16) 0.62355(11) 1.02233(9) 0.0199(2) Uani d . 1
O O5 0.10736(15) 0.53241(11) 0.66473(9) 0.0180(2) Uani d D 1
O O6 0.49784(14) 0.82489(10) 0.27322(9) 0.0147(2) Uani d . 1
O O1W 1.14691(16) 1.06674(12) 0.78414(11) 0.0207(2) Uani d D 1
O O2W 0.85169(16) 0.35754(12) 0.90954(10) 0.0213(2) Uani d D 1
N N1 0.16571(17) 0.60686(12) 0.43675(11) 0.0136(2) Uani d . 1
N N2 0.27394(17) 0.68218(12) 0.34120(11) 0.0134(2) Uani d D 1
C C1 0.5698(2) 0.73086(14) 0.95287(13) 0.0129(3) Uani d . 1
C C2 0.54372(19) 0.73590(14) 0.79857(13) 0.0120(3) Uani d . 1
C C3 0.39766(19) 0.66628(14) 0.75724(13) 0.0126(3) Uani d D 1
C C4 0.35973(19) 0.67201(13) 0.61528(12) 0.0116(3) Uani d . 1
C C5 0.20578(19) 0.60273(14) 0.56725(13) 0.0126(3) Uani d . 1
C C6 0.41699(19) 0.75457(14) 0.36872(13) 0.0117(3) Uani d . 1
C C7 0.46733(19) 0.74720(14) 0.51629(12) 0.0114(3) Uani d . 1
C C8 0.61956(19) 0.81353(14) 0.55846(13) 0.0119(3) Uani d D 1
C C9 0.65794(19) 0.80760(14) 0.69923(12) 0.0117(3) Uani d . 1
C C10 0.8230(2) 0.87406(14) 0.74930(13) 0.0137(3) Uani d . 1
H H10 0.998(3) 0.980(2) 0.6878(19) 0.042(6) Uiso d D 1
H H30 0.458(3) 0.838(2) 1.0895(10) 0.036(5) Uiso d D 1
H H50 0.026(3) 0.496(2) 0.622(2) 0.048(6) Uiso d D 1
H H11 1.253(2) 1.101(2) 0.760(2) 0.044(6) Uiso d D 1
H H12 1.180(3) 1.0209(19) 0.8645(12) 0.034(5) Uiso d D 1
H H21 0.824(3) 0.4435(13) 0.9343(19) 0.034(5) Uiso d D 1
H H22 0.975(2) 0.314(3) 0.942(3) 0.074(8) Uiso d D 1
H H2 0.241(3) 0.681(2) 0.2530(11) 0.037(5) Uiso d D 1
H H3 0.320(2) 0.6187(16) 0.8236(13) 0.017(4) Uiso d D 1
H H8 0.693(2) 0.8618(17) 0.4898(14) 0.019(4) Uiso d D 1

loop_
_atom_site_aniso_label
_atom_site_aniso_U_11
_atom_site_aniso_U_22
_atom_site_aniso_U_33
_atom_site_aniso_U_12
_atom_site_aniso_U_13
_atom_site_aniso_U_23
O1 0.0159(4) 0.0209(5) 0.0166(5) -0.0107(4) 0.0004(4) -0.0025(4)
O2 0.0220(5) 0.0270(6) 0.0137(5) -0.0129(4) -0.0045(4) -0.0019(4)
O3 0.0206(5) 0.0168(5) 0.0094(4) -0.0052(4) -0.0009(3) -0.0032(4)
O4 0.0267(5) 0.0175(5) 0.0140(5) -0.0033(4) -0.0056(4) -0.0007(4)
O5 0.0223(5) 0.0245(5) 0.0128(5) -0.0160(4) -0.0010(4) -0.0007(4)
O6 0.0173(4) 0.0192(5) 0.0096(4) -0.0085(4) 0.0005(3) -0.0015(4)
O1W 0.0195(5) 0.0238(6) 0.0217(5) -0.0118(4) -0.0040(4) 0.0009(4)
O2W 0.0232(5) 0.0215(6) 0.0187(5) -0.0019(4) -0.0073(4) -0.0075(4)
N1 0.0151(5) 0.0144(5) 0.0128(5) -0.0068(4) -0.0008(4) -0.0009(4)
N2 0.0175(5) 0.0161(6) 0.0083(5) -0.0074(4) -0.0015(4) -0.0013(4)
C1 0.0152(6) 0.0155(6) 0.0108(6) -0.0088(5) -0.0009(4) -0.0011(5)
C2 0.0128(6) 0.0120(6) 0.0102(6) -0.0013(5) -0.0017(4) -0.0016(5)
C3 0.0143(6) 0.0139(6) 0.0101(6) -0.0050(5) -0.0001(4) -0.0007(5)
C4 0.0122(6) 0.0104(6) 0.0120(6) -0.0025(5) -0.0011(4) -0.0025(5)
C5 0.0143(6) 0.0115(6) 0.0123(6) -0.0038(5) -0.0012(5) -0.0017(5)
C6 0.0120(5) 0.0123(6) 0.0108(6) -0.0025(5) -0.0001(4) -0.0031(4)
C7 0.0119(5) 0.0113(6) 0.0102(6) -0.0014(4) -0.0005(4) -0.0023(5)
C8 0.0125(6) 0.0120(6) 0.0107(6) -0.0031(5) 0.0009(4) -0.0009(5)
C9 0.0120(6) 0.0120(6) 0.0109(6) -0.0026(5) -0.0012(4) -0.0020(5)
C10 0.0126(6) 0.0134(6) 0.0147(6) -0.0025(5) -0.0004(5) -0.0025(5)

loop_
_atom_type_symbol
_atom_type_description
_atom_type_scat_dispersion_real
_atom_type_scat_dispersion_imag
_atom_type_scat_source
C C 0.0033 0.0016 'International Tables Vol C Tables 4.2.6.8 and 6.1.1.4'
H H 0.0000 0.0000 'International Tables Vol C Tables 4.2.6.8 and 6.1.1.4'
N N 0.0061 0.0033 'International Tables Vol C Tables 4.2.6.8 and 6.1.1.4'
O O 0.0106 0.0060 'International Tables Vol C Tables 4.2.6.8 and 6.1.1.4'

loop_
_geom_angle_atom_site_label_1
_geom_angle_atom_site_label_2
_geom_angle_atom_site_label_3
_geom_angle
C10 O1 H10 105.3(14)
C1 O3 H30 107.8(13)
C5 O5 H50 106.0(15)
H11 O1W H12 104.8(18)
H21 O2W H22 104(2)
C5 N1 N2 117.77(10)
C6 N2 N1 126.82(10)
C6 N2 H2 119.3(12)
N1 N2 H2 113.9(12)
O4 C1 O3 125.08(12)
O4 C1 C2 122.51(12)
O3 C1 C2 112.24(10)
C3 C2 C9 120.51(11)
C3 C2 C1 116.41(11)
C9 C2 C1 123.07(11)
C2 C3 C4 119.19(11)
C2 C3 H3 120.6(9)
C4 C3 H3 120.2(10)
C7 C4 C3 120.56(11)
C7 C4 C5 118.31(11)
C3 C4 C5 121.13(11)
N1 C5 O5 120.97(11)
N1 C5 C4 122.70(11)
O5 C5 C4 116.32(11)
O6 C6 N2 121.07(11)
O6 C6 C7 123.23(11)
N2 C6 C7 115.70(11)
C4 C7 C8 119.99(11)
C4 C7 C6 118.67(11)
C8 C7 C6 121.35(11)
C9 C8 C7 119.53(11)
C9 C8 H8 121.9(10)
C7 C8 H8 118.6(10)
C8 C9 C2 120.16(11)
C8 C9 C10 121.46(11)
C2 C9 C10 118.37(11)
O2 C10 O1 124.29(11)
O2 C10 C9 122.03(11)
O1 C10 C9 113.68(11)

loop_
_geom_bond_atom_site_label_1
_geom_bond_atom_site_label_2
_geom_bond_distance
O1 C10 1.3235(15)
O1 H10 0.840(10)
O2 C10 1.2143(16)
O3 C1 1.3139(15)
O3 H30 0.840(10)
O4 C1 1.2121(16)
O5 C5 1.3265(15)
O5 H50 0.850(10)
O6 C6 1.2511(15)
O1W H11 0.850(10)
O1W H12 0.850(10)
O2W H21 0.840(10)
O2W H22 0.830(10)
N1 C5 1.2953(16)
N1 N2 1.3794(14)
N2 C6 1.3415(16)
N2 H2 0.890(10)
C1 C2 1.5054(17)
C2 C3 1.3838(17)
C2 C9 1.4061(16)
C3 C4 1.3993(17)
C3 H3 0.941(9)
C4 C7 1.3961(16)
C4 C5 1.4487(16)
C6 C7 1.4688(17)
C7 C8 1.3983(17)
C8 C9 1.3884(17)
C8 H8 0.942(9)
C9 C10 1.4981(17)

loop_
_geom_hbond_atom_site_label_D
_geom_hbond_atom_site_label_H
_geom_hbond_atom_site_label_A
_geom_hbond_site_symmetry_A
_geom_hbond_distance_DH
_geom_hbond_distance_HA
_geom_hbond_distance_DA
_geom_hbond_angle_DHA
_geom_hbond_publ_flag
O1 H1o O1w . 0.840(10) 1.780(10) 2.6150(10) 175(2) y
O3 H3o O6 1_556 0.840(10) 1.790(10) 2.6370(10) 176(2) y
O5 H5o N1 2_566 0.850(10) 1.910(10) 2.7440(10) 168(2) y
N2 H2 O2w 2_666 0.890(10) 1.820(10) 2.6950(10) 167(2) y
O1w H11 O6 2_776 0.850(10) 1.910(10) 2.7580(10) 173(2) y
O1w H12 O3 1_655 0.850(10) 2.310(10) 3.0520(10) 146(2) y
O2w H21 O4 . 0.840(10) 1.960(10) 2.7710(10) 162(2) y
O2w H22 O2 2_767 0.830(10) 2.37(2) 3.0500(10) 139(2) y

loop_
_geom_torsion_atom_site_label_1
_geom_torsion_atom_site_label_2
_geom_torsion_atom_site_label_3
_geom_torsion_atom_site_label_4
_geom_torsion
C5 N1 N2 C6 -0.85(19)
O4 C1 C2 C3 81.31(15)
O3 C1 C2 C3 -94.09(13)
O4 C1 C2 C9 -99.19(15)
O3 C1 C2 C9 85.40(14)
C9 C2 C3 C4 -1.98(19)
C1 C2 C3 C4 177.53(11)
C2 C3 C4 C7 -0.12(19)
C2 C3 C4 C5 -179.04(11)
N2 N1 C5 O5 179.93(10)
N2 N1 C5 C4 -0.70(18)
C7 C4 C5 N1 0.56(19)
C3 C4 C5 N1 179.50(12)
C7 C4 C5 O5 179.95(11)
C3 C4 C5 O5 -1.10(18)
N1 N2 C6 O6 -176.72(11)
N1 N2 C6 C7 2.30(18)
C3 C4 C7 C8 2.03(19)
C5 C4 C7 C8 -179.02(11)
C3 C4 C7 C6 -177.98(11)
C5 C4 C7 C6 0.97(17)
O6 C6 C7 C4 176.75(11)
N2 C6 C7 C4 -2.25(17)
O6 C6 C7 C8 -3.27(19)
N2 C6 C7 C8 177.73(11)
C4 C7 C8 C9 -1.82(19)
C6 C7 C8 C9 178.19(11)
C7 C8 C9 C2 -0.26(19)
C7 C8 C9 C10 178.62(11)
C3 C2 C9 C8 2.19(19)
C1 C2 C9 C8 -177.29(11)
C3 C2 C9 C10 -176.73(11)
C1 C2 C9 C10 3.80(18)
C8 C9 C10 O2 -177.84(12)
C2 C9 C10 O2 1.06(19)
C8 C9 C10 O1 1.46(17)
C2 C9 C10 O1 -179.64(10)

loop_
_cod_related_entry_id
_cod_related_entry_database
_cod_related_entry_code
1 ChemSpider 30655543
